data_7001869
loop_
_publ_author_name
'Das, Madhab C.'
'Ghosh, Sujit K.'
'Bharadwaj, Parimal K.'

_publ_section_title
;
 Halide binding in laterally non-symmetric aza-oxa cryptands through
 N/O/C--H&#x22EF;halide interactions with characterization of small
 water clusters
;
_journal_issue 33
_journal_name_full 'Dalton Transactions'
_journal_page_first 6496
_journal_page_last 6506
_journal_paper_doi 10.1039/b902270h
_journal_year 2009
_chemical_formula_moiety 'C33 H55 Br4 N5 O6'
_chemical_formula_sum 'C33 H55 Br4 N5 O6'
_chemical_formula_weight 937.46
_chemical_name_systematic
;
?
;
_space_group_IT_number 14
_symmetry_cell_setting monoclinic
_symmetry_space_group_name_Hall '-P 2yn'
_symmetry_space_group_name_H-M 'P 1 21/n 1'
_atom_sites_solution_hydrogens geom
_atom_sites_solution_primary direct
_atom_sites_solution_secondary difmap
_audit_creation_method SHELXL-97
_cell_angle_alpha 90.00
_cell_angle_beta 110.806(6)
_cell_angle_gamma 90.00
_cell_formula_units_Z 4
_cell_length_a 11.271(4)
_cell_length_b 24.660(6)
_cell_length_c 15.269(5)
_cell_measurement_temperature 100(1)
_cell_measurement_theta_max 28.3
_cell_measurement_theta_min 2.1
_cell_volume 3967(2)
_computing_cell_refinement 'SAINT 6.45 ( Bruker, 2003)'
_computing_data_collection 'SMART 5.628 (Bruker, 2003)'
_computing_data_reduction 'SAINT 6.45 (Bruker, 2003)'
_computing_molecular_graphics 'Diamond 2.1e'
_computing_structure_refinement 'SHELXL-97 (Sheldrick, 1997)'
_computing_structure_solution SIR-97
_diffrn_ambient_temperature 100(1)
_diffrn_measured_fraction_theta_full 0.986
_diffrn_measured_fraction_theta_max 0.986
_diffrn_measurement_device_type 'Bruker SMART APEX'
_diffrn_measurement_method /w-scans
_diffrn_radiation_monochromator graphite
_diffrn_radiation_source 'fine-focus sealed tube'
_diffrn_radiation_type MoK\a
_diffrn_radiation_wavelength 0.71069
_diffrn_reflns_av_R_equivalents 0.0679
_diffrn_reflns_av_sigmaI/netI 0.0784
_diffrn_reflns_limit_h_max 15
_diffrn_reflns_limit_h_min -8
_diffrn_reflns_limit_k_max 30
_diffrn_reflns_limit_k_min -32
_diffrn_reflns_limit_l_max 17
_diffrn_reflns_limit_l_min -20
_diffrn_reflns_number 26191
_diffrn_reflns_theta_full 28.31
_diffrn_reflns_theta_max 28.31
_diffrn_reflns_theta_min 2.10
_exptl_absorpt_coefficient_mu 4.104
_exptl_absorpt_correction_T_max 0.5254
_exptl_absorpt_correction_T_min 0.4654
_exptl_absorpt_correction_type empirical
_exptl_absorpt_process_details 'SADABS 2.10 (Bruker 2003)'
_exptl_crystal_colour colorless
_exptl_crystal_density_diffrn 1.570
_exptl_crystal_density_method 'not measured'
_exptl_crystal_description block
_exptl_crystal_F_000 1904
_exptl_crystal_size_max 0.22
_exptl_crystal_size_mid 0.19
_exptl_crystal_size_min 0.18
_refine_diff_density_max 0.766
_refine_diff_density_min -0.471
_refine_diff_density_rms 0.294
_refine_ls_extinction_method none
_refine_ls_goodness_of_fit_ref 1.060
_refine_ls_hydrogen_treatment constr
_refine_ls_matrix_type full
_refine_ls_number_parameters 420
_refine_ls_number_reflns 9727
_refine_ls_number_restraints 0
_refine_ls_restrained_S_all 1.060
_refine_ls_R_factor_all 0.1068
_refine_ls_R_factor_gt 0.0751
_refine_ls_shift/su_max 0.001
_refine_ls_shift/su_mean 0.000
_refine_ls_structure_factor_coef Fsqd
_refine_ls_weighting_details 'calc w=1/[\s^2^(Fo^2^)+(0.1814P)^2^+1.4470P] where P=(Fo^2^+2Fc^2^)/3'
_refine_ls_weighting_scheme calc
_refine_ls_wR_factor_gt 0.1877
_refine_ls_wR_factor_ref 0.2489
_reflns_number_gt 6901
_reflns_number_total 9727
_reflns_threshold_expression >2sigma(I)
_cod_data_source_file b902270h.txt
_cod_data_source_block complex2
_cod_depositor_comments
;
The following automatic conversions were performed:
'_symmetry_cell_setting' value 'Monoclinic' changed to 'monoclinic'
according to '/home/saulius/struct/CIF-dictionaries/cif_core.dic'
dictionary named 'cif_core.dic' version 2.4.1 from 2010-06-29.

Automatic conversion script
Id: cif_fix_enum 1527 2010-12-29 10:47:43Z saulius 
;
_cod_original_sg_symbol_H-M 'P 21/n'
_cod_database_code 7001869

loop_
_symmetry_equiv_pos_as_xyz
'x, y, z'
'-x+1/2, y+1/2, -z+1/2'
'-x, -y, -z'
'x-1/2, -y-1/2, z-1/2'

loop_
_atom_site_label
_atom_site_type_symbol
_atom_site_fract_x
_atom_site_fract_y
_atom_site_fract_z
_atom_site_U_iso_or_equiv
_atom_site_adp_type
_atom_site_occupancy
_atom_site_symmetry_multiplicity
_atom_site_calc_flag
_atom_site_refinement_flags
_atom_site_disorder_assembly
_atom_site_disorder_group
Br1 Br 0.64390(7) 0.28153(3) 0.88962(5) 0.0189(2) Uani 1 1 d . . .
Br2 Br 0.58093(10) 0.40750(3) 0.53199(6) 0.0292(3) Uani 1 1 d . . .
Br3 Br 0.64750(9) 0.39405(4) 0.17883(6) 0.0287(3) Uani 1 1 d . . .
OW3 O 0.1489(4) 0.40503(16) 0.7288(3) 0.0000(7) Uiso 1 1 d . . .
O3 O 0.3143(6) 0.2791(2) 0.8197(4) 0.0212(12) Uani 1 1 d . . .
O2 O 0.2800(6) 0.3849(2) 0.5599(4) 0.0277(14) Uani 1 1 d . . .
C18 C 0.1162(12) 0.4967(4) 0.4175(7) 0.038(3) Uani 1 1 d . . .
H18 H 0.1077 0.5338 0.4240 0.045 Uiso 1 1 calc R . .
O1 O 0.6809(6) 0.2833(2) 0.6780(4) 0.0220(12) Uani 1 1 d . . .
N5 N 0.4779(7) 0.3698(3) 0.9606(5) 0.0238(15) Uani 1 1 d . . .
H5A H 0.5445 0.3724 1.0148 0.029 Uiso 1 1 calc R . .
H5B H 0.5029 0.3509 0.9198 0.029 Uiso 1 1 calc R . .
N4 N 0.4036(7) 0.4939(3) 0.6010(5) 0.0234(15) Uani 1 1 d . . .
H4A H 0.4181 0.5217 0.5680 0.028 Uiso 1 1 calc R . .
H4B H 0.4240 0.4631 0.5778 0.028 Uiso 1 1 calc R . .
N1 N 0.4298(6) 0.2599(3) 0.6761(4) 0.0178(13) Uani 1 1 d . . .
H1 H 0.4904 0.2597 0.7345 0.021 Uiso 1 1 calc R . .
N2 N 0.5953(7) 0.4391(3) 0.8445(5) 0.0226(15) Uani 1 1 d . . .
N3 N 0.8149(7) 0.3754(3) 0.8303(5) 0.0222(14) Uani 1 1 d . . .
H3A H 0.7410 0.3585 0.8223 0.027 Uiso 1 1 calc R . .
H3B H 0.8644 0.3727 0.8911 0.027 Uiso 1 1 calc R . .
C30 C 0.3877(8) 0.2795(3) 0.9823(6) 0.0213(16) Uani 1 1 d . . .
C14 C 0.2015(9) 0.4110(4) 0.4809(6) 0.0278(19) Uani 1 1 d . . .
C24 C 0.2425(8) 0.2540(3) 0.7327(6) 0.0213(16) Uani 1 1 d . . .
H24A H 0.1897 0.2813 0.6913 0.026 Uiso 1 1 calc R . .
H24B H 0.1866 0.2272 0.7440 0.026 Uiso 1 1 calc R . .
C25 C 0.3507(8) 0.2490(4) 0.9005(6) 0.0220(16) Uani 1 1 d . . .
C23 C 0.3225(8) 0.2265(3) 0.6833(6) 0.0204(16) Uani 1 1 d . . .
H23A H 0.3572 0.1933 0.7165 0.025 Uiso 1 1 calc R . .
H23B H 0.2674 0.2166 0.6206 0.025 Uiso 1 1 calc R . .
C33 C 0.5443(10) 0.4593(3) 0.9137(6) 0.0276(19) Uani 1 1 d . . .
H33A H 0.5132 0.4959 0.8967 0.033 Uiso 1 1 calc R . .
H33B H 0.6125 0.4610 0.9742 0.033 Uiso 1 1 calc R . .
C15 C 0.1386(9) 0.3855(4) 0.3988(6) 0.031(2) Uani 1 1 d . . .
H15 H 0.1458 0.3482 0.3936 0.037 Uiso 1 1 calc R . .
C12 C 0.4012(8) 0.3181(3) 0.6518(5) 0.0181(15) Uani 1 1 d . . .
H12A H 0.4791 0.3363 0.6556 0.022 Uiso 1 1 calc R . .
H12B H 0.3718 0.3345 0.6982 0.022 Uiso 1 1 calc R . .
C1 C 0.4861(8) 0.2293(3) 0.6149(6) 0.0206(16) Uani 1 1 d . . .
H1A H 0.4193 0.2216 0.5554 0.025 Uiso 1 1 calc R . .
H1B H 0.5186 0.1949 0.6445 0.025 Uiso 1 1 calc R . .
C11 C 0.7219(8) 0.4610(3) 0.8616(6) 0.0254(18) Uani 1 1 d . . .
H11A H 0.7723 0.4569 0.9276 0.030 Uiso 1 1 calc R . .
H11B H 0.7148 0.4994 0.8474 0.030 Uiso 1 1 calc R . .
C19 C 0.1935(9) 0.4672(4) 0.4936(7) 0.0291(19) Uani 1 1 d . . .
C8 C 0.8892(8) 0.2879(4) 0.7843(6) 0.0234(17) Uani 1 1 d . . .
C3 C 0.7867(8) 0.2555(3) 0.7308(6) 0.0207(16) Uani 1 1 d . . .
C2 C 0.5920(8) 0.2592(3) 0.5962(6) 0.0230(17) Uani 1 1 d . . .
H2A H 0.6365 0.2340 0.5699 0.028 Uiso 1 1 calc R . .
H2B H 0.5554 0.2873 0.5500 0.028 Uiso 1 1 calc R . .
C32 C 0.4378(9) 0.4249(4) 0.9228(7) 0.0291(19) Uani 1 1 d . . .
H32A H 0.4017 0.4435 0.9636 0.035 Uiso 1 1 calc R . .
H32B H 0.3716 0.4216 0.8616 0.035 Uiso 1 1 calc R . .
C4 C 0.7963(9) 0.1990(4) 0.7361(6) 0.0250(17) Uani 1 1 d . . .
H4 H 0.7287 0.1774 0.7006 0.030 Uiso 1 1 calc R . .
C20 C 0.2651(8) 0.4924(3) 0.5846(6) 0.0251(17) Uani 1 1 d . . .
H20A H 0.2510 0.4720 0.6344 0.030 Uiso 1 1 calc R . .
H20B H 0.2345 0.5291 0.5858 0.030 Uiso 1 1 calc R . .
C22 C 0.5082(8) 0.4427(3) 0.7474(5) 0.0214(16) Uani 1 1 d . . .
H22A H 0.4255 0.4302 0.7447 0.026 Uiso 1 1 calc R . .
H22B H 0.5376 0.4180 0.7100 0.026 Uiso 1 1 calc R . .
C10 C 0.7903(9) 0.4337(4) 0.8043(7) 0.0291(19) Uani 1 1 d . . .
H10A H 0.7392 0.4365 0.7383 0.035 Uiso 1 1 calc R . .
H10B H 0.8702 0.4520 0.8146 0.035 Uiso 1 1 calc R . .
C7 C 0.9997(8) 0.2626(4) 0.8421(6) 0.0250(18) Uani 1 1 d . . .
H7 H 1.0690 0.2836 0.8768 0.030 Uiso 1 1 calc R . .
C26 C 0.3550(8) 0.1929(4) 0.9032(6) 0.0237(17) Uani 1 1 d . . .
H26 H 0.3276 0.1729 0.8480 0.028 Uiso 1 1 calc R . .
C28 C 0.4421(8) 0.1969(4) 1.0715(6) 0.0258(18) Uani 1 1 d . . .
H28 H 0.4759 0.1794 1.1290 0.031 Uiso 1 1 calc R . .
C13 C 0.3022(9) 0.3281(3) 0.5551(5) 0.0225(17) Uani 1 1 d . . .
H13A H 0.3350 0.3197 0.5059 0.027 Uiso 1 1 calc R . .
H13B H 0.2257 0.3071 0.5454 0.027 Uiso 1 1 calc R . .
C6 C 1.0082(8) 0.2067(4) 0.8485(6) 0.0266(18) Uani 1 1 d . . .
H6 H 1.0817 0.1906 0.8891 0.032 Uiso 1 1 calc R . .
C5 C 0.9098(9) 0.1753(4) 0.7961(6) 0.0286(19) Uani 1 1 d . . .
H5 H 0.9174 0.1377 0.7997 0.034 Uiso 1 1 calc R . .
C29 C 0.4330(9) 0.2528(4) 1.0680(6) 0.0248(19) Uani 1 1 d . . .
H29 H 0.4574 0.2727 1.1234 0.033 Uiso 1 1 calc R . .
C27 C 0.4015(9) 0.1669(4) 0.9902(7) 0.029(2) Uani 1 1 d . . .
H27 H 0.4048 0.1293 0.9930 0.035 Uiso 1 1 calc R . .
C9 C 0.8798(8) 0.3480(3) 0.7707(6) 0.0233(17) Uani 1 1 d . . .
H9A H 0.8328 0.3559 0.7052 0.028 Uiso 1 1 calc R . .
H9B H 0.9644 0.3630 0.7862 0.028 Uiso 1 1 calc R . .
C31 C 0.3713(8) 0.3402(4) 0.9775(6) 0.0244(17) Uani 1 1 d . . .
H31A H 0.3650 0.3528 1.0358 0.029 Uiso 1 1 calc R . .
H31B H 0.2922 0.3490 0.9275 0.029 Uiso 1 1 calc R . .
C21 C 0.4916(9) 0.4996(3) 0.7009(6) 0.0244(17) Uani 1 1 d . . .
H21A H 0.4562 0.5247 0.7340 0.029 Uiso 1 1 calc R . .
H21B H 0.5732 0.5135 0.7031 0.029 Uiso 1 1 calc R . .
C16 C 0.0616(13) 0.4165(4) 0.3210(8) 0.033(4) Uani 1 1 d . . .
H16 H 0.0191 0.3996 0.2640 0.045 Uiso 1 1 calc R . .
C17 C 0.0500(14) 0.4719(5) 0.3305(9) 0.037(4) Uani 1 1 d . . .
H17 H -0.0007 0.4926 0.2801 0.039 Uiso 1 1 calc R . .
OW2 O 0.1407(17) 0.4628(7) 0.8890(11) 0.031(3) Uani 1 1 d . . .
OW1 O 0.140(5) 0.5781(11) 0.895(4) 0.042(3) Uani 1 1 d . . .
Br4 Br 0.06134(10) 0.39065(4) 1.02870(7) 0.0344(3) Uani 1 1 d . . .

loop_
_atom_site_aniso_label
_atom_site_aniso_U_11
_atom_site_aniso_U_22
_atom_site_aniso_U_33
_atom_site_aniso_U_23
_atom_site_aniso_U_13
_atom_site_aniso_U_12
Br1 0.0171(4) 0.0203(4) 0.0181(4) 0.0004(3) 0.0047(3) 0.0013(3)
Br2 0.0482(6) 0.0169(4) 0.0258(4) 0.0025(3) 0.0170(4) 0.0010(4)
Br3 0.0342(5) 0.0236(4) 0.0239(4) -0.0023(3) 0.0048(4) 0.0079(3)
OW3 0.045(5) 0.035(5) 0.030(5) 0.005(4) 0.015(4) 0.002(4)
O3 0.024(3) 0.017(3) 0.020(3) 0.004(2) 0.004(2) 0.002(2)
O2 0.037(4) 0.014(3) 0.018(3) 0.003(2) -0.008(3) 0.008(3)
C18 0.044(7) 0.022(5) 0.030(5) 0.003(4) -0.008(5) 0.000(4)
O1 0.018(3) 0.021(3) 0.024(3) 0.001(2) 0.004(2) 0.003(2)
N5 0.022(4) 0.022(3) 0.029(4) -0.004(3) 0.011(3) -0.001(3)
N4 0.028(4) 0.017(3) 0.023(3) 0.004(3) 0.007(3) -0.002(3)
N1 0.018(3) 0.017(3) 0.013(3) 0.002(2) -0.001(2) -0.003(3)
N2 0.025(4) 0.021(3) 0.017(3) -0.002(3) 0.002(3) -0.006(3)
N3 0.020(3) 0.024(4) 0.021(3) 0.001(3) 0.005(3) 0.003(3)
C30 0.018(4) 0.024(4) 0.023(4) -0.006(3) 0.010(3) -0.005(3)
C14 0.030(5) 0.018(4) 0.028(4) 0.005(3) 0.001(4) 0.003(3)
C24 0.018(4) 0.023(4) 0.019(4) -0.001(3) 0.001(3) -0.004(3)
C25 0.017(4) 0.026(4) 0.024(4) 0.000(3) 0.009(3) -0.001(3)
C23 0.019(4) 0.017(4) 0.021(4) 0.003(3) 0.001(3) -0.010(3)
C33 0.043(5) 0.017(4) 0.020(4) 0.000(3) 0.007(4) 0.005(4)
C15 0.031(5) 0.028(5) 0.019(4) 0.005(3) -0.007(4) -0.008(4)
C12 0.019(4) 0.012(3) 0.019(4) 0.002(3) 0.000(3) -0.001(3)
C1 0.019(4) 0.020(4) 0.023(4) -0.002(3) 0.007(3) -0.002(3)
C11 0.025(4) 0.019(4) 0.026(4) -0.007(3) 0.002(3) 0.000(3)
C19 0.028(5) 0.019(4) 0.035(5) 0.002(3) 0.005(4) 0.005(3)
C8 0.018(4) 0.025(4) 0.028(4) -0.001(3) 0.010(3) 0.003(3)
C3 0.016(4) 0.027(4) 0.019(4) 0.000(3) 0.006(3) 0.001(3)
C2 0.021(4) 0.022(4) 0.025(4) 0.001(3) 0.007(3) 0.001(3)
C32 0.034(5) 0.023(4) 0.031(5) 0.002(3) 0.014(4) 0.005(4)
C4 0.027(4) 0.019(4) 0.028(4) 0.003(3) 0.010(4) 0.005(3)
C20 0.025(4) 0.018(4) 0.029(4) 0.004(3) 0.006(4) 0.004(3)
C22 0.028(4) 0.018(4) 0.015(3) -0.004(3) 0.003(3) 0.003(3)
C10 0.025(4) 0.029(5) 0.033(5) 0.005(4) 0.011(4) 0.002(4)
C7 0.019(4) 0.037(5) 0.021(4) 0.004(3) 0.006(3) -0.003(3)
C26 0.024(4) 0.025(4) 0.021(4) 0.001(3) 0.006(3) -0.003(3)
C28 0.022(4) 0.034(5) 0.022(4) 0.009(3) 0.007(3) -0.001(4)
C13 0.029(4) 0.020(4) 0.013(3) 0.002(3) 0.000(3) -0.002(3)
C6 0.020(4) 0.040(5) 0.020(4) 0.004(3) 0.008(3) 0.010(4)
C5 0.033(5) 0.030(5) 0.027(4) 0.003(3) 0.010(4) 0.007(4)
C29 0.021(4) 0.037(5) 0.019(4) -0.004(4) 0.011(3) -0.009(4)
C27 0.026(5) 0.033(5) 0.030(4) 0.012(4) 0.005(4) -0.005(4)
C9 0.026(4) 0.022(4) 0.028(4) 0.005(3) 0.012(4) -0.004(3)
C31 0.016(4) 0.026(4) 0.031(4) -0.006(3) 0.008(3) -0.001(3)
C21 0.032(5) 0.018(4) 0.018(4) 0.002(3) 0.003(3) 0.001(3)
C16 0.035(8) 0.026(5) 0.020(6) 0.002(4) -0.011(6) -0.006(5)
C17 0.036(9) 0.032(6) 0.026(7) 0.006(5) -0.010(6) 0.004(6)
OW2 0.035(5) 0.031(5) 0.027(5) 0.009(4) 0.011(4) 0.003(4)
OW1 0.055(6) 0.038(6) 0.032(6) 0.004(5) 0.013(5) 0.002(5)
Br4 0.0331(5) 0.0328(5) 0.0305(5) 0.0088(4) 0.0028(4) -0.0069(4)

loop_
_atom_type_symbol
_atom_type_description
_atom_type_scat_dispersion_real
_atom_type_scat_dispersion_imag
_atom_type_scat_source
C C 0.0033 0.0016 'International Tables Vol C Tables 4.2.6.8 and 6.1.1.4'
H H 0.0000 0.0000 'International Tables Vol C Tables 4.2.6.8 and 6.1.1.4'
N N 0.0061 0.0033 'International Tables Vol C Tables 4.2.6.8 and 6.1.1.4'
O O 0.0106 0.0060 'International Tables Vol C Tables 4.2.6.8 and 6.1.1.4'
Br Br -0.2901 2.4595 'International Tables Vol C Tables 4.2.6.8 and 6.1.1.4'

loop_
_geom_angle_atom_site_label_1
_geom_angle_atom_site_label_2
_geom_angle_atom_site_label_3
_geom_angle
_geom_angle_site_symmetry_1
_geom_angle_site_symmetry_3
_geom_angle_publ_flag
C25 O3 C24 119.5(6) . . ?
C14 O2 C13 118.9(6) . . ?
C19 C18 C17 121.8(10) . . ?
C19 C18 H18 119.1 . . ?
C17 C18 H18 119.1 . . ?
C3 O1 C2 120.2(7) . . ?
C32 N5 C31 111.1(7) . . ?
C32 N5 H5A 109.4 . . ?
C31 N5 H5A 109.4 . . ?
C32 N5 H5B 109.4 . . ?
C31 N5 H5B 109.4 . . ?
H5A N5 H5B 108.0 . . ?
C20 N4 C21 116.6(7) . . ?
C20 N4 H4A 108.1 . . ?
C21 N4 H4A 108.1 . . ?
C20 N4 H4B 108.1 . . ?
C21 N4 H4B 108.1 . . ?
H4A N4 H4B 107.3 . . ?
C12 N1 C23 116.0(6) . . ?
C12 N1 C1 115.5(6) . . ?
C23 N1 C1 107.4(6) . . ?
C12 N1 H1 105.7 . . ?
C23 N1 H1 105.7 . . ?
C1 N1 H1 105.7 . . ?
C33 N2 C11 110.9(7) . . ?
C33 N2 C22 114.8(7) . . ?
C11 N2 C22 114.9(7) . . ?
C10 N3 C9 110.7(7) . . ?
C10 N3 H3A 109.5 . . ?
C9 N3 H3A 109.5 . . ?
C10 N3 H3B 109.5 . . ?
C9 N3 H3B 109.5 . . ?
H3A N3 H3B 108.1 . . ?
C25 C30 C29 118.9(8) . . ?
C25 C30 C31 120.1(8) . . ?
C29 C30 C31 120.9(8) . . ?
C15 C14 O2 123.7(8) . . ?
C15 C14 C19 123.2(8) . . ?
O2 C14 C19 113.1(8) . . ?
O3 C24 C23 114.4(7) . . ?
O3 C24 H24A 108.6 . . ?
C23 C24 H24A 108.7 . . ?
O3 C24 H24B 108.7 . . ?
C23 C24 H24B 108.7 . . ?
H24A C24 H24B 107.6 . . ?
O3 C25 C26 124.3(8) . . ?
O3 C25 C30 114.5(7) . . ?
C26 C25 C30 121.2(8) . . ?
N1 C23 C24 115.3(7) . . ?
N1 C23 H23A 108.5 . . ?
C24 C23 H23A 108.5 . . ?
N1 C23 H23B 108.4 . . ?
C24 C23 H23B 108.4 . . ?
H23A C23 H23B 107.5 . . ?
N2 C33 C32 113.9(7) . . ?
N2 C33 H33A 108.8 . . ?
C32 C33 H33A 108.8 . . ?
N2 C33 H33B 108.8 . . ?
C32 C33 H33B 108.8 . . ?
H33A C33 H33B 107.7 . . ?
C14 C15 C16 119.1(9) . . ?
C14 C15 H15 120.4 . . ?
C16 C15 H15 120.4 . . ?
N1 C12 C13 114.6(6) . . ?
N1 C12 H12A 108.6 . . ?
C13 C12 H12A 108.6 . . ?
N1 C12 H12B 108.6 . . ?
C13 C12 H12B 108.6 . . ?
H12A C12 H12B 107.6 . . ?
N1 C1 C2 114.0(7) . . ?
N1 C1 H1A 108.7 . . ?
C2 C1 H1A 108.7 . . ?
N1 C1 H1B 108.7 . . ?
C2 C1 H1B 108.7 . . ?
H1A C1 H1B 107.6 . . ?
N2 C11 C10 113.5(7) . . ?
N2 C11 H11A 108.9 . . ?
C10 C11 H11A 108.9 . . ?
N2 C11 H11B 108.9 . . ?
C10 C11 H11B 108.9 . . ?
H11A C11 H11B 107.7 . . ?
C18 C19 C14 117.0(9) . . ?
C18 C19 C20 122.6(8) . . ?
C14 C19 C20 120.4(8) . . ?
C7 C8 C3 118.7(8) . . ?
C7 C8 C9 122.3(8) . . ?
C3 C8 C9 118.7(8) . . ?
O1 C3 C4 124.7(8) . . ?
O1 C3 C8 115.1(7) . . ?
C4 C3 C8 120.2(8) . . ?
O1 C2 C1 113.2(7) . . ?
O1 C2 H2A 108.9 . . ?
C1 C2 H2A 108.9 . . ?
O1 C2 H2B 108.9 . . ?
C1 C2 H2B 108.9 . . ?
H2A C2 H2B 107.7 . . ?
N5 C32 C33 113.9(8) . . ?
N5 C32 H32A 108.8 . . ?
C33 C32 H32A 108.8 . . ?
N5 C32 H32B 108.8 . . ?
C33 C32 H32B 108.8 . . ?
H32A C32 H32B 107.7 . . ?
C3 C4 C5 119.0(9) . . ?
C3 C4 H4 120.5 . . ?
C5 C4 H4 120.5 . . ?
C19 C20 N4 111.1(8) . . ?
C19 C20 H20A 109.4 . . ?
N4 C20 H20A 109.4 . . ?
C19 C20 H20B 109.4 . . ?
N4 C20 H20B 109.4 . . ?
H20A C20 H20B 108.0 . . ?
N2 C22 C21 116.6(7) . . ?
N2 C22 H22A 108.1 . . ?
C21 C22 H22A 108.1 . . ?
N2 C22 H22B 108.2 . . ?
C21 C22 H22B 108.2 . . ?
H22A C22 H22B 107.3 . . ?
N3 C10 C11 111.1(7) . . ?
N3 C10 H10A 109.4 . . ?
C11 C10 H10A 109.4 . . ?
N3 C10 H10B 109.4 . . ?
C11 C10 H10B 109.4 . . ?
H10A C10 H10B 108.0 . . ?
C6 C7 C8 121.0(9) . . ?
C6 C7 H7 119.5 . . ?
C8 C7 H7 119.5 . . ?
C25 C26 C27 118.9(8) . . ?
C25 C26 H26 120.5 . . ?
C27 C26 H26 120.5 . . ?
C27 C28 C29 120.3(8) . . ?
C27 C28 H28 119.9 . . ?
C29 C28 H28 119.8 . . ?
O2 C13 C12 101.0(6) . . ?
O2 C13 H13A 111.6 . . ?
C12 C13 H13A 111.6 . . ?
O2 C13 H13B 111.6 . . ?
C12 C13 H13B 111.6 . . ?
H13A C13 H13B 109.4 . . ?
C5 C6 C7 120.4(8) . . ?
C5 C6 H6 119.8 . . ?
C7 C6 H6 119.8 . . ?
C6 C5 C4 120.6(9) . . ?
C6 C5 H5 119.7 . . ?
C4 C5 H5 119.7 . . ?
C28 C29 C30 120.4(8) . . ?
C28 C29 H29 119.8 . . ?
C30 C29 H29 119.8 . . ?
C28 C27 C26 120.2(9) . . ?
C28 C27 H27 119.9 . . ?
C26 C27 H27 119.9 . . ?
C8 C9 N3 112.5(7) . . ?
C8 C9 H9A 109.1 . . ?
N3 C9 H9A 109.1 . . ?
C8 C9 H9B 109.1 . . ?
N3 C9 H9B 109.1 . . ?
H9A C9 H9B 107.8 . . ?
C30 C31 N5 113.5(7) . . ?
C30 C31 H31A 108.9 . . ?
N5 C31 H31A 108.9 . . ?
C30 C31 H31B 108.9 . . ?
N5 C31 H31B 108.9 . . ?
H31A C31 H31B 107.7 . . ?
N4 C21 C22 107.9(7) . . ?
N4 C21 H21A 110.1 . . ?
C22 C21 H21A 110.1 . . ?
N4 C21 H21B 110.1 . . ?
C22 C21 H21B 110.1 . . ?
H21A C21 H21B 108.4 . . ?
C17 C16 C15 119.8(10) . . ?
C17 C16 H16 120.1 . . ?
C15 C16 H16 120.1 . . ?
C16 C17 C18 119.1(10) . . ?
C16 C17 H17 120.4 . . ?
C18 C17 H17 120.4 . . ?

loop_
_geom_bond_atom_site_label_1
_geom_bond_atom_site_label_2
_geom_bond_distance
_geom_bond_site_symmetry_2
_geom_bond_publ_flag
O3 C25 1.372(10) . ?
O3 C24 1.427(10) . ?
O2 C14 1.376(10) . ?
O2 C13 1.431(10) . ?
C18 C19 1.386(13) . ?
C18 C17 1.411(15) . ?
C18 H18 0.9300 . ?
O1 C3 1.364(10) . ?
O1 C2 1.424(10) . ?
N5 C32 1.483(11) . ?
N5 C31 1.506(11) . ?
N5 H5A 0.9000 . ?
N5 H5B 0.9000 . ?
N4 C20 1.491(12) . ?
N4 C21 1.502(10) . ?
N4 H4A 0.9000 . ?
N4 H4B 0.9000 . ?
N1 C12 1.489(10) . ?
N1 C23 1.498(10) . ?
N1 C1 1.506(10) . ?
N1 H1 0.9100 . ?
N2 C33 1.457(11) . ?
N2 C11 1.460(11) . ?
N2 C22 1.462(10) . ?
N3 C10 1.491(12) . ?
N3 C9 1.514(11) . ?
N3 H3A 0.9000 . ?
N3 H3B 0.9000 . ?
C30 C25 1.388(11) . ?
C30 C29 1.390(12) . ?
C30 C31 1.507(12) . ?
C14 C15 1.356(12) . ?
C14 C19 1.405(12) . ?
C24 C23 1.525(12) . ?
C24 H24A 0.9700 . ?
C24 H24B 0.9700 . ?
C25 C26 1.383(12) . ?
C23 H23A 0.9700 . ?
C23 H23B 0.9700 . ?
C33 C32 1.516(14) . ?
C33 H33A 0.9700 . ?
C33 H33B 0.9700 . ?
C15 C16 1.420(13) . ?
C15 H15 0.9300 . ?
C12 C13 1.521(11) . ?
C12 H12A 0.9700 . ?
C12 H12B 0.9700 . ?
C1 C2 1.514(12) . ?
C1 H1A 0.9700 . ?
C1 H1B 0.9700 . ?
C11 C10 1.515(13) . ?
C11 H11A 0.9700 . ?
C11 H11B 0.9700 . ?
C19 C20 1.473(13) . ?
C8 C7 1.392(12) . ?
C8 C3 1.403(12) . ?
C8 C9 1.497(12) . ?
C3 C4 1.398(12) . ?
C2 H2A 0.9700 . ?
C2 H2B 0.9700 . ?
C32 H32A 0.9700 . ?
C32 H32B 0.9700 . ?
C4 C5 1.409(13) . ?
C4 H4 0.9300 . ?
C20 H20A 0.9700 . ?
C20 H20B 0.9700 . ?
C22 C21 1.553(11) . ?
C22 H22A 0.9700 . ?
C22 H22B 0.9700 . ?
C10 H10A 0.9700 . ?
C10 H10B 0.9700 . ?
C7 C6 1.382(13) . ?
C7 H7 0.9300 . ?
C26 C27 1.398(12) . ?
C26 H26 0.9300 . ?
C28 C27 1.375(13) . ?
C28 C29 1.382(14) . ?
C28 H28 0.9300 . ?
C13 H13A 0.9700 . ?
C13 H13B 0.9700 . ?
C6 C5 1.357(14) . ?
C6 H6 0.9300 . ?
C5 H5 0.9300 . ?
C29 H29 0.9300 . ?
C27 H27 0.9300 . ?
C9 H9A 0.9700 . ?
C9 H9B 0.9700 . ?
C31 H31A 0.9700 . ?
C31 H31B 0.9700 . ?
C21 H21A 0.9700 . ?
C21 H21B 0.9700 . ?
C16 C17 1.386(16) . ?
C16 H16 0.9300 . ?
C17 H17 0.9300 . ?

loop_
_geom_torsion_atom_site_label_1
_geom_torsion_atom_site_label_2
_geom_torsion_atom_site_label_3
_geom_torsion_atom_site_label_4
_geom_torsion
_geom_torsion_site_symmetry_1
_geom_torsion_site_symmetry_2
_geom_torsion_site_symmetry_3
_geom_torsion_site_symmetry_4
_geom_torsion_publ_flag
C13 O2 C14 C15 3.0(15) . . . . ?
C13 O2 C14 C19 -176.7(8) . . . . ?
C25 O3 C24 C23 -87.1(9) . . . . ?
C24 O3 C25 C26 19.0(12) . . . . ?
C24 O3 C25 C30 -162.9(7) . . . . ?
C29 C30 C25 O3 -176.4(7) . . . . ?
C31 C30 C25 O3 7.1(11) . . . . ?
C29 C30 C25 C26 1.8(13) . . . . ?
C31 C30 C25 C26 -174.7(8) . . . . ?
C12 N1 C23 C24 -41.7(9) . . . . ?
C1 N1 C23 C24 -172.6(7) . . . . ?
O3 C24 C23 N1 -48.0(9) . . . . ?
C11 N2 C33 C32 -159.8(7) . . . . ?
C22 N2 C33 C32 68.0(9) . . . . ?
O2 C14 C15 C16 -178.9(11) . . . . ?
C19 C14 C15 C16 0.7(17) . . . . ?
C23 N1 C12 C13 -64.2(9) . . . . ?
C1 N1 C12 C13 62.8(9) . . . . ?
C12 N1 C1 C2 45.7(9) . . . . ?
C23 N1 C1 C2 176.9(7) . . . . ?
C33 N2 C11 C10 169.0(7) . . . . ?
C22 N2 C11 C10 -58.8(10) . . . . ?
C17 C18 C19 C14 -1.1(19) . . . . ?
C17 C18 C19 C20 178.9(12) . . . . ?
C15 C14 C19 C18 0.4(16) . . . . ?
O2 C14 C19 C18 -180.0(10) . . . . ?
C15 C14 C19 C20 -179.6(10) . . . . ?
O2 C14 C19 C20 0.1(14) . . . . ?
C2 O1 C3 C4 -26.5(12) . . . . ?
C2 O1 C3 C8 155.5(7) . . . . ?
C7 C8 C3 O1 178.3(7) . . . . ?
C9 C8 C3 O1 -7.2(11) . . . . ?
C7 C8 C3 C4 0.3(13) . . . . ?
C9 C8 C3 C4 174.8(8) . . . . ?
C3 O1 C2 C1 92.1(9) . . . . ?
N1 C1 C2 O1 44.9(9) . . . . ?
C31 N5 C32 C33 173.9(7) . . . . ?
N2 C33 C32 N5 66.0(10) . . . . ?
O1 C3 C4 C5 -177.7(8) . . . . ?
C8 C3 C4 C5 0.2(13) . . . . ?
C18 C19 C20 N4 -108.1(11) . . . . ?
C14 C19 C20 N4 71.9(11) . . . . ?
C21 N4 C20 C19 -159.0(7) . . . . ?
C33 N2 C22 C21 77.2(10) . . . . ?
C11 N2 C22 C21 -53.0(10) . . . . ?
C9 N3 C10 C11 178.3(7) . . . . ?
N2 C11 C10 N3 -64.1(10) . . . . ?
C3 C8 C7 C6 -1.5(13) . . . . ?
C9 C8 C7 C6 -175.8(8) . . . . ?
O3 C25 C26 C27 176.0(8) . . . . ?
C30 C25 C26 C27 -2.0(13) . . . . ?
C14 O2 C13 C12 174.7(8) . . . . ?
N1 C12 C13 O2 170.2(7) . . . . ?
C8 C7 C6 C5 2.2(13) . . . . ?
C7 C6 C5 C4 -1.7(13) . . . . ?
C3 C4 C5 C6 0.5(13) . . . . ?
C27 C28 C29 C30 -2.7(13) . . . . ?
C25 C30 C29 C28 0.6(13) . . . . ?
C31 C30 C29 C28 177.0(8) . . . . ?
C29 C28 C27 C26 2.4(14) . . . . ?
C25 C26 C27 C28 -0.1(13) . . . . ?
C7 C8 C9 N3 -99.5(9) . . . . ?
C3 C8 C9 N3 86.2(10) . . . . ?
C10 N3 C9 C8 -171.5(7) . . . . ?
C25 C30 C31 N5 -83.6(10) . . . . ?
C29 C30 C31 N5 100.0(10) . . . . ?
C32 N5 C31 C30 159.4(7) . . . . ?
C20 N4 C21 C22 81.0(9) . . . . ?
N2 C22 C21 N4 177.5(7) . . . . ?
C14 C15 C16 C17 -1(2) . . . . ?
C15 C16 C17 C18 0(2) . . . . ?
C19 C18 C17 C16 1(2) . . . . ?

loop_
_cod_related_entry_id
_cod_related_entry_database
_cod_related_entry_code
1 ChemSpider 30652609
